data_4032658
loop_
_publ_author_name
'Yan, Qiao'
'Bolte, Benoit'
'Bai, Yuhua'
'Banwell, Martin G.'
'Willis, Anthony C.'
'Carr, Paul D.'

_publ_section_title
;
 Studies on the Photochemical Rearrangements of Enantiomerically Pure,
 Polysubstituted, and Variously Annulated Bicyclo[2.2.2]octenones.
;
_journal_issue 15
_journal_name_full 'The Journal of organic chemistry'
_journal_page_first 8008
_journal_page_last 8022
_journal_paper_doi 10.1021/acs.joc.7b01243
_journal_volume 82
_journal_year 2017
_chemical_absolute_configuration ad
_chemical_compound_source local
_chemical_formula_moiety 'C15 H26 O3 Si'
_chemical_formula_sum 'C15 H26 O3 Si'
_chemical_formula_weight 282.46
_space_group_IT_number 5
_symmetry_cell_setting monoclinic
_symmetry_space_group_name_Hall 'C 2y'
_symmetry_space_group_name_H-M 'C 1 2 1'
_atom_sites_solution_hydrogens difmap
_atom_sites_solution_primary direct
_audit_creation_date 16-04-04
_audit_creation_method CRYSTALS_ver_14.40
_audit_update_record
;
2016-04-04 - Report on C15 H26 O3 Si 
             by Anthony C. Willis
             for   Qiao Yan and Martin Banwell

2016-04-06 - details of refinement in _refine_special_details below

2016-04-06 - passes checkcif tests with minor warnings  
;
_cell_angle_alpha 90
_cell_angle_beta 105.950(3)
_cell_angle_gamma 90
_cell_formula_units_Z 4
_cell_length_a 18.9377(5)
_cell_length_b 6.2442(1)
_cell_length_c 14.6275(5)
_cell_measurement_reflns_used 6356
_cell_measurement_temperature 150
_cell_measurement_theta_max 72
_cell_measurement_theta_min 3
_cell_volume 1663.12(8)
_computing_cell_refinement 'CrysAlisPro (Agilent Technologies, 2015)'
_computing_data_collection
;
CrysAlisPro, Agilent Technologies,
Version 1.171.37.35h (release 09-02-2015 CrysAlis171 .NET)
(compiled Feb 9 2015,16:26:32)
;
_computing_data_reduction 'CrysAlisPro (Agilent Technologies, 2015)'
_computing_molecular_graphics 'PLATON (Spek, 2008)'
_computing_publication_material 'CRYSTALS (Betteridge et al., 2003)'
_computing_structure_refinement 'CRYSTALS (Betteridge et al., 2003)'
_computing_structure_solution 'SIR92 (Altomare et al., 1994)'
_diffrn_ambient_temperature 150
_diffrn_measured_fraction_theta_full 0.997
_diffrn_measured_fraction_theta_max 0.997
_diffrn_measurement_device Area
_diffrn_measurement_device_type 'SuperNova, Dual, Cu at zero, EosS2'
_diffrn_measurement_method \w
_diffrn_radiation_monochromator mirror
_diffrn_radiation_source 'Supernova (Cu) X-ray Source'
_diffrn_radiation_type 'Cu K\a'
_diffrn_radiation_wavelength 1.54184
_diffrn_reflns_av_R_equivalents 0.044
_diffrn_reflns_limit_h_max 22
_diffrn_reflns_limit_h_min -23
_diffrn_reflns_limit_k_max 6
_diffrn_reflns_limit_k_min -7
_diffrn_reflns_limit_l_max 18
_diffrn_reflns_limit_l_min -17
_diffrn_reflns_number 12204
_diffrn_reflns_theta_full 72.389
_diffrn_reflns_theta_max 72.389
_diffrn_reflns_theta_min 3.142
_diffrn_standards_number 0
_exptl_absorpt_coefficient_mu 1.262
_exptl_absorpt_correction_T_max 0.98
_exptl_absorpt_correction_T_min 0.73
_exptl_absorpt_correction_type multi-scan
_exptl_absorpt_process_details
;
CrysAlisPro, Agilent Technologies,
Version 1.171.37.35h (release 09-02-2015 CrysAlis171 .NET)
(compiled Feb 9 2015,16:26:32)
Empirical absorption correction using spherical harmonics,
 implemented in SCALE3 ABSPACK scaling algorithm.
;
_exptl_crystal_colour colourless
_exptl_crystal_density_diffrn 1.128
_exptl_crystal_density_method 'not measured'
_exptl_crystal_description lath
_exptl_crystal_F_000 616
_exptl_crystal_size_max 0.335
_exptl_crystal_size_mid 0.048
_exptl_crystal_size_min 0.019
_refine_diff_density_max 0.29
_refine_diff_density_min -0.31
_refine_ls_abs_structure_details 'Flack (1983), 1238 Friedel-pairs'
_refine_ls_abs_structure_Flack 0.00(3)
_refine_ls_extinction_method None
_refine_ls_goodness_of_fit_ref 0.9905
_refine_ls_hydrogen_treatment mixed
_refine_ls_matrix_type full
_refine_ls_number_parameters 176
_refine_ls_number_reflns 3042
_refine_ls_number_restraints 1
_refine_ls_R_factor_all 0.0344
_refine_ls_R_factor_gt 0.0319
_refine_ls_shift/su_max 0.0018619
_refine_ls_shift/su_mean 0.0002828
_refine_ls_structure_factor_coef Fsqd
_refine_ls_weighting_details
;
 Method= Modified Sheldrick 
 w=1/[\s^2^(F^2^) + ( 0.04P)^2^ + 0.57P] 
 ,where P=(max(Fo^2^,0) + 2Fc^2^)/3 
;
_refine_ls_weighting_scheme calc
_refine_ls_wR_factor_all 0.0802
_refine_ls_wR_factor_gt 0.0787
_refine_ls_wR_factor_ref 0.0802
_reflns_limit_h_max 22
_reflns_limit_h_min -23
_reflns_limit_k_max 6
_reflns_limit_k_min -7
_reflns_limit_l_max 18
_reflns_limit_l_min 0
_reflns_number_gt 2889
_reflns_number_total 3042
_reflns_threshold_expression I>2.0\s(I)
_oxford_diffrn_Wilson_B_factor 2.16
_oxford_diffrn_Wilson_scale 0.05
_oxford_refine_ls_r_factor_ref 0.0344
_oxford_refine_ls_scale 4.75(7)
_oxford_reflns_number_all 3042
_oxford_reflns_threshold_expression_ref I>-10.0\s(I)
_oxford_structure_analysis_title 'Z:\ban1620ASN\Tony_ban1620ASN_da At 11:35 on'
_cod_data_source_file jo7b01243_si_002.cif
_cod_data_source_block ban1620ASN_compound_9
_cod_depositor_comments 'Adding full bibliography for 4032648--4032665.cif.'
_cod_original_sg_symbol_H-M 'C 1 2 1 '
_cod_database_code 4032658

loop_
_symmetry_equiv_pos_as_xyz
x,y,z
x+1/2,y+1/2,z
-x,y,-z
-x+1/2,y+1/2,-z

loop_
_atom_site_label
_atom_site_type_symbol
_atom_site_fract_x
_atom_site_fract_y
_atom_site_fract_z
_atom_site_U_iso_or_equiv
_atom_site_occupancy
_atom_site_adp_type
_atom_site_refinement_flags_posn
Si1 Si 0.39492(2) 0.64059(13) 0.73107(3) 0.0235 1.0000 Uani .
O1 O 0.62928(7) 0.7246(2) 0.94829(10) 0.0316 1.0000 Uani .
O2 O 0.47467(7) 0.5178(3) 0.76929(9) 0.0351 1.0000 Uani .
O3 O 0.73025(8) 0.3194(3) 1.05897(10) 0.0452 1.0000 Uani .
C1 C 0.63858(9) 0.4768(3) 0.81822(12) 0.0252 1.0000 Uani .
C2 C 0.59434(8) 0.6434(4) 0.85622(11) 0.0245 1.0000 Uani .
C3 C 0.52531(8) 0.5197(3) 0.86098(12) 0.0250 1.0000 Uani .
C4 C 0.55302(9) 0.2903(3) 0.88448(14) 0.0295 1.0000 Uani .
C5 C 0.59940(10) 0.2686(3) 0.98832(14) 0.0340 1.0000 Uani .
C6 C 0.67817(10) 0.3098(3) 0.98790(14) 0.0316 1.0000 Uani .
C7 C 0.68260(9) 0.3109(3) 0.88878(13) 0.0298 1.0000 Uani .
C8 C 0.60694(9) 0.2622(3) 0.82347(13) 0.0292 1.0000 Uani .
C9 C 0.66966(11) 0.5398(4) 0.73768(14) 0.0396 1.0000 Uani .
C10 C 0.31959(11) 0.4412(4) 0.71988(17) 0.0402 1.0000 Uani .
C11 C 0.38525(11) 0.8514(3) 0.81696(14) 0.0354 1.0000 Uani .
C12 C 0.39306(10) 0.7544(3) 0.61085(13) 0.0340 1.0000 Uani .
C13 C 0.31746(13) 0.8513(4) 0.56312(17) 0.0488 1.0000 Uani .
C14 C 0.45198(13) 0.9290(4) 0.62186(17) 0.0507 1.0000 Uani .
C15 C 0.40869(16) 0.5747(4) 0.54786(17) 0.0558 1.0000 Uani .
H1 H 0.6710(15) 0.772(5) 0.9497(19) 0.0474 1.0000 Uiso .
H21 H 0.5815 0.7575 0.8115 0.0293 1.0000 Uiso R
H31 H 0.5034 0.5802 0.9096 0.0295 1.0000 Uiso R
H41 H 0.5145 0.1864 0.8696 0.0366 1.0000 Uiso R
H51 H 0.5837 0.3614 1.0313 0.0392 1.0000 Uiso R
H52 H 0.5963 0.1257 1.0090 0.0404 1.0000 Uiso R
H71 H 0.7266 0.2540 0.8759 0.0350 1.0000 Uiso R
H81 H 0.5992 0.1667 0.7699 0.0346 1.0000 Uiso R
H91 H 0.6902 0.4221 0.7150 0.0594 1.0000 Uiso R
H92 H 0.7057 0.6492 0.7599 0.0589 1.0000 Uiso R
H93 H 0.6313 0.5973 0.6857 0.0581 1.0000 Uiso R
H101 H 0.2727 0.5107 0.6952 0.0602 1.0000 Uiso R
H102 H 0.3221 0.3820 0.7817 0.0609 1.0000 Uiso R
H103 H 0.3232 0.3264 0.6760 0.0604 1.0000 Uiso R
H111 H 0.3417 0.9314 0.7909 0.0549 1.0000 Uiso R
H112 H 0.4256 0.9480 0.8285 0.0551 1.0000 Uiso R
H113 H 0.3837 0.7921 0.8774 0.0530 1.0000 Uiso R
H131 H 0.3149 0.9019 0.5005 0.0736 1.0000 Uiso R
H132 H 0.3043 0.9660 0.5995 0.0739 1.0000 Uiso R
H133 H 0.2792 0.7434 0.5541 0.0736 1.0000 Uiso R
H141 H 0.4525 0.9799 0.5611 0.0751 1.0000 Uiso R
H142 H 0.4425 1.0479 0.6582 0.0756 1.0000 Uiso R
H143 H 0.5001 0.8693 0.6535 0.0756 1.0000 Uiso R
H151 H 0.4113 0.6327 0.4885 0.0835 1.0000 Uiso R
H152 H 0.4539 0.5022 0.5787 0.0842 1.0000 Uiso R
H153 H 0.3700 0.4698 0.5350 0.0845 1.0000 Uiso R

loop_
_atom_site_aniso_label
_atom_site_aniso_U_11
_atom_site_aniso_U_22
_atom_site_aniso_U_33
_atom_site_aniso_U_23
_atom_site_aniso_U_13
_atom_site_aniso_U_12
Si1 0.01867(18) 0.0225(2) 0.0263(2) -0.00123(19) 0.00125(14) -0.00189(18)
O1 0.0282(6) 0.0320(7) 0.0325(7) -0.0083(5) 0.0046(5) -0.0059(5)
O2 0.0215(6) 0.0496(9) 0.0297(7) -0.0072(6) -0.0003(5) 0.0077(6)
O3 0.0338(7) 0.0640(11) 0.0341(7) 0.0097(7) 0.0032(6) 0.0210(7)
C1 0.0203(7) 0.0299(9) 0.0249(8) 0.0012(6) 0.0052(6) -0.0021(6)
C2 0.0243(7) 0.0221(7) 0.0251(7) 0.0047(8) 0.0033(5) -0.0011(7)
C3 0.0179(7) 0.0291(10) 0.0266(8) -0.0007(7) 0.0039(6) 0.0001(6)
C4 0.0233(8) 0.0253(9) 0.0408(10) 0.0020(7) 0.0105(7) -0.0059(6)
C5 0.0332(9) 0.0312(10) 0.0410(10) 0.0127(8) 0.0158(8) 0.0054(7)
C6 0.0294(9) 0.0313(10) 0.0332(9) 0.0069(7) 0.0071(7) 0.0113(7)
C7 0.0225(8) 0.0348(10) 0.0327(9) 0.0018(7) 0.0084(7) 0.0066(7)
C8 0.0251(8) 0.0244(10) 0.0368(9) -0.0049(7) 0.0066(7) -0.0003(7)
C9 0.0340(10) 0.0556(13) 0.0312(9) 0.0034(9) 0.0124(8) -0.0057(9)
C10 0.0313(9) 0.0349(11) 0.0502(12) 0.0000(9) 0.0041(8) -0.0096(8)
C11 0.0343(10) 0.0321(10) 0.0405(10) -0.0062(8) 0.0114(8) -0.0023(8)
C12 0.0330(9) 0.0363(11) 0.0295(9) 0.0029(8) 0.0031(7) -0.0007(8)
C13 0.0455(12) 0.0481(13) 0.0422(11) 0.0111(10) -0.0060(9) 0.0041(10)
C14 0.0503(13) 0.0552(15) 0.0461(12) 0.0176(11) 0.0124(10) -0.0119(11)
C15 0.0735(16) 0.0607(17) 0.0331(11) -0.0039(10) 0.0145(10) 0.0105(12)

loop_
_atom_type_symbol
_atom_type_scat_dispersion_real
_atom_type_scat_dispersion_imag
_atom_type_scat_Cromer_Mann_a1
_atom_type_scat_Cromer_Mann_b1
_atom_type_scat_Cromer_Mann_a2
_atom_type_scat_Cromer_Mann_b2
_atom_type_scat_Cromer_Mann_a3
_atom_type_scat_Cromer_Mann_b3
_atom_type_scat_Cromer_Mann_a4
_atom_type_scat_Cromer_Mann_b4
_atom_type_scat_Cromer_Mann_c
_atom_type_scat_source
C 0.0181 0.0091 2.3100 20.8439 1.0200 10.2075 1.5886 0.5687 0.8650 51.6512 0.2156 'International Tables Vol C 4.2.6.8 and 6.1.1.4'
H 0.0000 0.0000 0.4930 10.5109 0.3229 26.1257 0.1402 3.1424 0.0408 57.7998 0.0030 'International Tables Vol C 4.2.6.8 and 6.1.1.4'
O 0.0492 0.0322 3.0485 13.2771 2.2868 5.7011 1.5463 0.3239 0.8670 32.9089 0.2508 'International Tables Vol C 4.2.6.8 and 6.1.1.4'
Si 0.2541 0.3302 6.2915 2.4386 3.0353 32.3337 1.9891 0.6785 1.5410 81.6937 1.1407 'International Tables Vol C 4.2.6.8 and 6.1.1.4'

loop_
_geom_angle_atom_site_label_1
_geom_angle_atom_site_label_2
_geom_angle_atom_site_label_3
_geom_angle
_geom_angle_publ_flag
O2 Si1 C10 109.05(9) yes
O2 Si1 C11 110.53(8) yes
C10 Si1 C11 108.42(10) yes
O2 Si1 C12 105.78(8) yes
C10 Si1 C12 110.56(9) yes
C11 Si1 C12 112.46(10) yes
C2 O1 H1 109.9(18) no
Si1 O2 C3 129.42(12) yes
C2 C1 C7 117.64(14) yes
C2 C1 C8 109.07(14) yes
C7 C1 C8 60.47(12) yes
C2 C1 C9 118.43(17) yes
C7 C1 C9 116.41(16) yes
C8 C1 C9 121.88(17) yes
C1 C2 O1 115.30(13) yes
C1 C2 C3 103.40(16) yes
O1 C2 C3 108.47(13) yes
C1 C2 H21 108.7 no
O1 C2 H21 110.4 no
C3 C2 H21 110.3 no
C2 C3 O2 108.90(13) yes
C2 C3 C4 103.71(14) yes
O2 C3 C4 107.75(14) yes
C2 C3 H31 111.7 no
O2 C3 H31 112.0 no
C4 C3 H31 112.3 no
C3 C4 C5 111.80(15) yes
C3 C4 C8 102.55(14) yes
C5 C4 C8 105.83(14) yes
C3 C4 H41 113.0 no
C5 C4 H41 111.0 no
C8 C4 H41 112.2 no
C4 C5 C6 106.07(15) yes
C4 C5 H51 113.5 no
C6 C5 H51 112.5 no
C4 C5 H52 109.2 no
C6 C5 H52 107.9 no
H51 C5 H52 107.6 no
C5 C6 O3 124.75(18) yes
C5 C6 C7 109.08(16) yes
O3 C6 C7 125.81(17) yes
C1 C7 C6 119.77(15) yes
C1 C7 C8 57.88(11) yes
C6 C7 C8 108.58(15) yes
C1 C7 H71 116.9 no
C6 C7 H71 118.2 no
C8 C7 H71 121.1 no
C4 C8 C7 105.90(15) yes
C4 C8 C1 105.65(14) yes
C7 C8 C1 61.66(12) yes
C4 C8 H81 124.4 no
C7 C8 H81 122.9 no
C1 C8 H81 119.5 no
C1 C9 H91 111.3 no
C1 C9 H92 108.4 no
H91 C9 H92 110.8 no
C1 C9 H93 110.0 no
H91 C9 H93 108.1 no
H92 C9 H93 108.3 no
Si1 C10 H101 109.6 no
Si1 C10 H102 109.5 no
H101 C10 H102 109.1 no
Si1 C10 H103 110.9 no
H101 C10 H103 107.9 no
H102 C10 H103 109.9 no
Si1 C11 H111 109.7 no
Si1 C11 H112 110.1 no
H111 C11 H112 107.7 no
Si1 C11 H113 112.3 no
H111 C11 H113 109.0 no
H112 C11 H113 107.9 no
Si1 C12 C13 110.40(15) yes
Si1 C12 C14 110.02(14) yes
C13 C12 C14 109.13(19) yes
Si1 C12 C15 109.11(15) yes
C13 C12 C15 109.00(18) yes
C14 C12 C15 109.2(2) yes
C12 C13 H131 111.2 no
C12 C13 H132 113.1 no
H131 C13 H132 109.2 no
C12 C13 H133 110.9 no
H131 C13 H133 105.0 no
H132 C13 H133 107.0 no
C12 C14 H141 109.5 no
C12 C14 H142 111.5 no
H141 C14 H142 108.2 no
C12 C14 H143 109.6 no
H141 C14 H143 108.9 no
H142 C14 H143 109.0 no
C12 C15 H151 109.6 no
C12 C15 H152 110.9 no
H151 C15 H152 110.0 no
C12 C15 H153 110.7 no
H151 C15 H153 107.9 no
H152 C15 H153 107.6 no

loop_
_geom_bond_atom_site_label_1
_geom_bond_atom_site_label_2
_geom_bond_distance
_geom_bond_publ_flag
Si1 O2 1.6485(13) yes
Si1 C10 1.866(2) yes
Si1 C11 1.863(2) yes
Si1 C12 1.8880(19) yes
O1 C2 1.421(2) yes
O1 H1 0.84(3) no
O2 C3 1.418(2) yes
O3 C6 1.222(2) yes
C1 C2 1.533(3) yes
C1 C7 1.536(2) yes
C1 C8 1.478(2) yes
C1 C9 1.507(2) yes
C2 C3 1.536(2) yes
C2 H21 0.952 no
C3 C4 1.532(2) yes
C3 H31 0.991 no
C4 C5 1.538(3) yes
C4 C8 1.540(2) yes
C4 H41 0.956 no
C5 C6 1.515(2) yes
C5 H51 0.959 no
C5 H52 0.949 no
C6 C7 1.475(3) yes
C7 C8 1.519(2) yes
C7 H71 0.971 no
C8 H81 0.963 no
C9 H91 0.934 no
C9 H92 0.957 no
C9 H93 0.965 no
C10 H101 0.965 no
C10 H102 0.966 no
C10 H103 0.977 no
C11 H111 0.950 no
C11 H112 0.951 no
C11 H113 0.966 no
C12 C13 1.534(3) yes
C12 C14 1.537(3) yes
C12 C15 1.532(3) yes
C13 H131 0.957 no
C13 H132 0.966 no
C13 H133 0.972 no
C14 H141 0.947 no
C14 H142 0.958 no
C14 H143 0.976 no
C15 H151 0.954 no
C15 H152 0.964 no
C15 H153 0.962 no

loop_
_geom_contact_atom_site_label_1
_geom_contact_atom_site_label_2
_geom_contact_distance
_geom_contact_site_symmetry_2
_geom_contact_publ_flag
O1 C5 2.992(2) . no
O1 C6 2.758(2) . no
O1 O3 2.756(2) 4_657 no
O3 C1 3.394(2) 4_647 no
O3 C2 3.394(2) 4_647 no

loop_
_geom_hbond_atom_site_label_D
_geom_hbond_atom_site_label_H
_geom_hbond_atom_site_label_A
_geom_hbond_site_symmetry_A
_geom_hbond_angle_DHA
_geom_hbond_distance_DH
_geom_hbond_distance_HA
_geom_hbond_distance_DA
_geom_hbond_publ_flag
O1 H1 O3 4_657 167(3) 0.84(3) 1.93(3) 2.756(3) yes

loop_
_geom_torsion_atom_site_label_1
_geom_torsion_atom_site_label_2
_geom_torsion_atom_site_label_3
_geom_torsion_atom_site_label_4
_geom_torsion
_geom_torsion_publ_flag
C10 Si1 O2 C3 -104.52(19) no
C11 Si1 O2 C3 14.6(2) no
C12 Si1 O2 C3 136.56(17) no
O2 Si1 C12 C13 173.63(14) no
O2 Si1 C12 C14 -65.86(16) no
O2 Si1 C12 C15 53.86(18) no
C10 Si1 C12 C13 55.71(17) no
C10 Si1 C12 C14 176.22(15) no
C10 Si1 C12 C15 -64.06(18) no
C11 Si1 C12 C13 -65.64(16) no
C11 Si1 C12 C14 54.87(17) no
C11 Si1 C12 C15 174.59(16) no
Si1 O2 C3 C2 -110.57(18) no
Si1 O2 C3 C4 137.54(16) no
C7 C1 C2 O1 39.3(2) no
C7 C1 C2 C3 -78.92(17) no
C8 C1 C2 O1 105.23(18) no
C8 C1 C2 C3 -13.00(18) no
C9 C1 C2 O1 -109.41(19) no
C9 C1 C2 C3 132.36(17) no
C2 C1 C7 C6 3.0(2) no
C2 C1 C7 C8 97.30(18) no
C8 C1 C7 C6 -94.27(18) no
C9 C1 C7 C6 152.37(18) no
C9 C1 C7 C8 -113.35(19) no
C2 C1 C8 C4 -11.69(18) no
C2 C1 C8 C7 -111.60(15) no
C7 C1 C8 C4 99.92(16) no
C9 C1 C8 C4 -155.63(17) no
C9 C1 C8 C7 104.45(19) no
O1 C2 C3 O2 155.17(16) no
O1 C2 C3 C4 -90.27(18) no
C1 C2 C3 O2 -81.95(17) no
C1 C2 C3 C4 32.61(16) no
O2 C3 C4 C5 -171.47(14) no
O2 C3 C4 C8 75.57(16) no
C2 C3 C4 C5 73.17(17) no
C2 C3 C4 C8 -39.80(17) no
C3 C4 C5 C6 -90.92(17) no
C8 C4 C5 C6 19.98(19) no
C3 C4 C8 C1 31.77(18) no
C3 C4 C8 C7 96.13(16) no
C5 C4 C8 C1 -85.54(17) no
C5 C4 C8 C7 -21.19(19) no
C4 C5 C6 O3 175.18(19) no
C4 C5 C6 C7 -11.3(2) no
O3 C6 C7 C1 -125.6(2) no
O3 C6 C7 C8 171.4(2) no
C5 C6 C7 C1 61.0(2) no
C5 C6 C7 C8 -2.0(2) no
C1 C7 C8 C4 -99.49(16) no
C6 C7 C8 C1 114.04(17) no
C6 C7 C8 C4 14.6(2) no
